data_7210743
loop_
_publ_author_name
'Khavasi, Hamid Reza'
'Tehrani, Alireza Azhdari'

_publ_section_title
;
 Effect of halogen bonding interaction on supramolecular assembly of
 halogen-substituted phenylpyrazinamides
;
_journal_issue 16
_journal_name_full CrystEngComm
_journal_page_first 3222
_journal_paper_doi 10.1039/c3ce40093j
_journal_volume 15
_journal_year 2013
_chemical_formula_moiety 'C11 H8 I1 N3 O1'
_chemical_formula_sum 'C11 H8 I N3 O'
_chemical_formula_weight 325.10
_chemical_name_systematic
;
?
;
_space_group_IT_number 2
_symmetry_cell_setting triclinic
_symmetry_space_group_name_Hall '-P 1'
_symmetry_space_group_name_H-M 'P -1'
_atom_sites_solution_hydrogens geom
_atom_sites_solution_primary direct
_atom_sites_solution_secondary difmap
_audit_creation_method SHELXL-97
_cell_angle_alpha 79.339(8)
_cell_angle_beta 85.153(8)
_cell_angle_gamma 69.377(7)
_cell_formula_units_Z 2
_cell_length_a 5.9493(5)
_cell_length_b 7.6138(8)
_cell_length_c 12.9655(12)
_cell_measurement_reflns_used 5480
_cell_measurement_temperature 173(2)
_cell_measurement_theta_max 28.00
_cell_measurement_theta_min 2.90
_cell_volume 540.05(9)
_computing_cell_refinement 'X-Area 1.31 (Stoe & Cie GmbH, 2005)'
_computing_data_collection 'X-Area 1.31 (Stoe & Cie GmbH, 2005)'
_computing_data_reduction 'X-Area 1.31 (Stoe & Cie GmbH, 2005)'
_computing_molecular_graphics 'ORTEP-3 for Windows (Farrugia, 1997)'
_computing_publication_material 'WinGX (Farrugia, 1999)'
_computing_structure_refinement 'SHELXL-97 (Sheldrick, 1997)'
_computing_structure_solution 'SHELXS-97 (Sheldrick, 1990)'
_diffrn_ambient_temperature 173(2)
_diffrn_detector_area_resol_mean '0.15 mm'
_diffrn_measured_fraction_theta_full 0.998
_diffrn_measured_fraction_theta_max 0.998
_diffrn_measurement_device_type 'STOE IPDS II'
_diffrn_measurement_method 'rotation method'
_diffrn_radiation_monochromator graphite
_diffrn_radiation_source 'fine-focus sealed tube'
_diffrn_radiation_type MoK\a
_diffrn_radiation_wavelength 0.71073
_diffrn_reflns_av_R_equivalents 0.1142
_diffrn_reflns_av_sigmaI/netI 0.1388
_diffrn_reflns_limit_h_max 7
_diffrn_reflns_limit_h_min -7
_diffrn_reflns_limit_k_max 8
_diffrn_reflns_limit_k_min -10
_diffrn_reflns_limit_l_max 17
_diffrn_reflns_limit_l_min -17
_diffrn_reflns_number 5480
_diffrn_reflns_theta_full 28.00
_diffrn_reflns_theta_max 28.00
_diffrn_reflns_theta_min 2.90
_diffrn_standards_number 0
_exptl_absorpt_coefficient_mu 2.945
_exptl_absorpt_correction_T_max 0.7119
_exptl_absorpt_correction_T_min 0.6011
_exptl_absorpt_correction_type numerical
_exptl_absorpt_process_details 'shape of crystal determined optically'
_exptl_crystal_colour Colorless
_exptl_crystal_density_diffrn 1.999
_exptl_crystal_density_method 'not measured'
_exptl_crystal_description Needle
_exptl_crystal_F_000 312
_exptl_crystal_size_max 0.21
_exptl_crystal_size_mid 0.15
_exptl_crystal_size_min 0.12
_refine_diff_density_max 1.479
_refine_diff_density_min -1.317
_refine_diff_density_rms 0.221
_refine_ls_extinction_method none
_refine_ls_goodness_of_fit_ref 0.926
_refine_ls_hydrogen_treatment constr
_refine_ls_matrix_type full
_refine_ls_number_parameters 145
_refine_ls_number_reflns 2601
_refine_ls_number_restraints 0
_refine_ls_restrained_S_all 0.926
_refine_ls_R_factor_all 0.1108
_refine_ls_R_factor_gt 0.0643
_refine_ls_shift/su_max 0.005
_refine_ls_shift/su_mean 0.000
_refine_ls_structure_factor_coef Fsqd
_refine_ls_weighting_details 'calc w=1/[\s^2^(Fo^2^)+(0.0707P)^2^+0.0000P] where P=(Fo^2^+2Fc^2^)/3'
_refine_ls_weighting_scheme calc
_refine_ls_wR_factor_gt 0.1346
_refine_ls_wR_factor_ref 0.1512
_reflns_number_gt 1686
_reflns_number_total 2601
_reflns_threshold_expression >2sigma(I)
_cod_data_source_file c3ce40093j.txt
_cod_data_source_block d:\determination\solution\c267\khc267
_cod_depositor_comments
;
The following automatic conversions were performed:

'_symmetry_cell_setting' value 'Triclinic' changed to 'triclinic'
according to /home/saulius/struct/CIF-dictionaries/cif_core.dic
dictionary named 'cif_core.dic' version 2.4.2 from 2011-04-26.

Automatic conversion script
Id: cif_fix_values 1891 2012-01-12 08:04:46Z andrius 
;
_cod_original_sg_symbol_H-M P-1
_cod_original_formula_sum 'C11 H8 I1 N3 O1'
_cod_database_code 7210743

loop_
_symmetry_equiv_pos_as_xyz
'x, y, z'
'-x, -y, -z'

loop_
_atom_site_label
_atom_site_type_symbol
_atom_site_fract_x
_atom_site_fract_y
_atom_site_fract_z
_atom_site_U_iso_or_equiv
_atom_site_adp_type
_atom_site_occupancy
_atom_site_symmetry_multiplicity
_atom_site_calc_flag
_atom_site_refinement_flags
C1 C 0.4593(16) -0.5155(14) 0.7818(7) 0.032(2) Uani 1 1 d .
H1 H 0.3163 -0.5247 0.8129 0.039 Uiso 1 1 calc R
C2 C 0.6661(16) -0.5994(13) 0.8385(7) 0.034(2) Uani 1 1 d .
H2 H 0.6596 -0.6692 0.9050 0.041 Uiso 1 1 calc R
C3 C 0.8724(17) -0.4863(13) 0.7016(7) 0.0312(19) Uani 1 1 d .
H3 H 1.0131 -0.4723 0.6704 0.037 Uiso 1 1 calc R
C4 C 0.6666(15) -0.4086(13) 0.6467(7) 0.0295(19) Uani 1 1 d .
C5 C 0.6738(17) -0.2990(14) 0.5374(7) 0.0320(18) Uani 1 1 d .
C6 C 0.4051(15) -0.1233(12) 0.3842(6) 0.0260(18) Uani 1 1 d .
C7 C 0.5785(16) -0.0970(14) 0.3092(7) 0.033(2) Uani 1 1 d .
H7 H 0.7402 -0.1468 0.3259 0.040 Uiso 1 1 calc R
C8 C 0.5088(15) 0.0029(13) 0.2103(7) 0.0283(18) Uani 1 1 d .
H8 H 0.6243 0.0202 0.1604 0.034 Uiso 1 1 calc R
C9 C 0.2723(16) 0.0766(12) 0.1851(7) 0.031(2) Uani 1 1 d .
C10 C 0.0970(17) 0.0521(14) 0.2599(7) 0.034(2) Uani 1 1 d .
H10 H -0.0645 0.1038 0.2427 0.041 Uiso 1 1 calc R
C11 C 0.1634(15) -0.0490(13) 0.3594(6) 0.0307(19) Uani 1 1 d .
H11 H 0.0477 -0.0669 0.4091 0.037 Uiso 1 1 calc R
N1 N 0.4554(13) -0.4207(11) 0.6836(6) 0.0326(17) Uani 1 1 d .
N2 N 0.8789(13) -0.5842(12) 0.8011(6) 0.0369(18) Uani 1 1 d .
N3 N 0.4565(13) -0.2299(11) 0.4863(6) 0.0332(17) Uani 1 1 d .
H3B H 0.3386 -0.2549 0.5209 0.040 Uiso 1 1 calc R
O1 O 0.8601(12) -0.2768(10) 0.4970(5) 0.0402(16) Uani 1 1 d .
I1 I 0.16424(12) 0.21616(10) 0.03258(5) 0.0348(2) Uani 1 1 d .

loop_
_atom_site_aniso_label
_atom_site_aniso_U_11
_atom_site_aniso_U_22
_atom_site_aniso_U_33
_atom_site_aniso_U_23
_atom_site_aniso_U_13
_atom_site_aniso_U_12
C1 0.030(4) 0.046(6) 0.023(4) 0.006(4) -0.001(3) -0.021(4)
C2 0.036(5) 0.034(5) 0.029(5) 0.006(4) -0.003(4) -0.014(4)
C3 0.034(5) 0.032(5) 0.029(4) 0.001(4) 0.004(4) -0.017(4)
C4 0.030(4) 0.032(5) 0.026(4) -0.002(4) 0.005(3) -0.014(4)
C5 0.033(4) 0.036(5) 0.025(4) 0.007(4) -0.006(3) -0.013(4)
C6 0.033(4) 0.026(4) 0.021(4) 0.001(3) -0.001(3) -0.015(4)
C7 0.032(4) 0.038(5) 0.030(5) -0.007(4) 0.002(4) -0.013(4)
C8 0.029(4) 0.033(5) 0.025(4) -0.008(4) 0.001(3) -0.011(4)
C9 0.036(5) 0.025(5) 0.028(4) 0.001(4) -0.002(4) -0.008(4)
C10 0.035(5) 0.039(5) 0.030(5) -0.003(4) -0.003(4) -0.015(4)
C11 0.030(4) 0.040(5) 0.021(4) 0.005(4) 0.009(3) -0.018(4)
N1 0.030(4) 0.034(4) 0.027(4) 0.009(3) -0.005(3) -0.009(3)
N2 0.032(4) 0.042(5) 0.036(4) 0.004(4) -0.008(3) -0.014(4)
N3 0.026(4) 0.043(5) 0.033(4) 0.005(3) 0.003(3) -0.020(3)
O1 0.039(4) 0.047(4) 0.033(3) 0.006(3) 0.003(3) -0.022(3)
I1 0.0364(3) 0.0384(4) 0.0263(3) 0.0045(2) -0.0053(2) -0.0126(2)

loop_
_atom_type_symbol
_atom_type_description
_atom_type_scat_dispersion_real
_atom_type_scat_dispersion_imag
_atom_type_scat_source
C C 0.0033 0.0016 'International Tables Vol C Tables 4.2.6.8 and 6.1.1.4'
H H 0.0000 0.0000 'International Tables Vol C Tables 4.2.6.8 and 6.1.1.4'
N N 0.0061 0.0033 'International Tables Vol C Tables 4.2.6.8 and 6.1.1.4'
O O 0.0106 0.0060 'International Tables Vol C Tables 4.2.6.8 and 6.1.1.4'
I I -0.4742 1.8119 'International Tables Vol C Tables 4.2.6.8 and 6.1.1.4'

loop_
_geom_angle_atom_site_label_1
_geom_angle_atom_site_label_2
_geom_angle_atom_site_label_3
_geom_angle
N1 C1 C2 122.6(8)
N1 C1 H1 118.7
C2 C1 H1 118.7
N2 C2 C1 122.3(8)
N2 C2 H2 118.8
C1 C2 H2 118.8
C4 C3 N2 121.8(8)
C4 C3 H3 119.1
N2 C3 H3 119.1
N1 C4 C3 124.0(8)
N1 C4 C5 117.5(8)
C3 C4 C5 118.5(8)
O1 C5 N3 123.4(8)
O1 C5 C4 122.3(8)
N3 C5 C4 114.3(8)
C11 C6 C7 120.3(8)
C11 C6 N3 115.1(7)
C7 C6 N3 124.6(8)
C8 C7 C6 119.8(8)
C8 C7 H7 120.1
C6 C7 H7 120.1
C9 C8 C7 120.5(8)
C9 C8 H8 119.7
C7 C8 H8 119.7
C8 C9 C10 120.2(8)
C8 C9 I1 121.1(6)
C10 C9 I1 118.7(7)
C11 C10 C9 120.2(8)
C11 C10 H10 119.9
C9 C10 H10 119.9
C10 C11 C6 119.1(7)
C10 C11 H11 120.4
C6 C11 H11 120.4
C4 N1 C1 114.7(7)
C2 N2 C3 114.4(8)
C5 N3 C6 128.0(7)
C5 N3 H3B 116.0
C6 N3 H3B 116.0

loop_
_geom_bond_atom_site_label_1
_geom_bond_atom_site_label_2
_geom_bond_distance
C1 N1 1.340(11)
C1 C2 1.374(13)
C1 H1 0.9300
C2 N2 1.353(11)
C2 H2 0.9300
C3 C4 1.355(13)
C3 N2 1.362(12)
C3 H3 0.9300
C4 N1 1.334(11)
C4 C5 1.511(12)
C5 O1 1.238(10)
C5 N3 1.387(12)
C6 C11 1.389(12)
C6 C7 1.398(11)
C6 N3 1.415(11)
C7 C8 1.379(13)
C7 H7 0.9300
C8 C9 1.362(13)
C8 H8 0.9300
C9 C10 1.401(12)
C9 I1 2.100(9)
C10 C11 1.385(12)
C10 H10 0.9300
C11 H11 0.9300
N3 H3B 0.8600

loop_
_geom_torsion_atom_site_label_1
_geom_torsion_atom_site_label_2
_geom_torsion_atom_site_label_3
_geom_torsion_atom_site_label_4
_geom_torsion
N1 C1 C2 N2 3.4(16)
N2 C3 C4 N1 -0.3(15)
N2 C3 C4 C5 178.9(9)
N1 C4 C5 O1 178.6(9)
C3 C4 C5 O1 -0.6(15)
N1 C4 C5 N3 -2.6(13)
C3 C4 C5 N3 178.2(9)
C11 C6 C7 C8 0.0(14)
N3 C6 C7 C8 177.2(9)
C6 C7 C8 C9 0.1(14)
C7 C8 C9 C10 0.3(14)
C7 C8 C9 I1 -176.6(7)
C8 C9 C10 C11 -0.7(14)
I1 C9 C10 C11 176.2(7)
C9 C10 C11 C6 0.8(14)
C7 C6 C11 C10 -0.4(14)
N3 C6 C11 C10 -177.9(8)
C3 C4 N1 C1 0.8(14)
C5 C4 N1 C1 -178.4(9)
C2 C1 N1 C4 -2.3(14)
C1 C2 N2 C3 -2.7(14)
C4 C3 N2 C2 1.2(14)
O1 C5 N3 C6 -1.1(16)
C4 C5 N3 C6 -179.8(9)
C11 C6 N3 C5 -170.8(9)
C7 C6 N3 C5 11.9(15)
